data_7014292
loop_
_publ_author_name
'Harry Adams'
'Scott Clunas'
'David E. Fenton'
'Sharon E. Spey'

_publ_section_title
;
 The systematic generation of monodentate bridging ethanoates in
 dinuclear nickel(II) complexes of asymmetric compartmental ligands
;
_journal_issue 3
_journal_name_full 'J. Chem. Soc., Dalton Trans.'
_journal_page_first 441
_journal_page_last 448
_journal_year 2002
_chemical_formula_sum 'C24 H39 N6 Ni2 O4 S2'
_chemical_formula_weight 657.15
_chemical_name_systematic
; 
? 
;
_space_group_IT_number 2
_symmetry_cell_setting triclinic
_symmetry_space_group_name_Hall '-P 1'
_symmetry_space_group_name_H-M 'P -1'
_atom_sites_solution_hydrogens geom
_atom_sites_solution_primary direct
_atom_sites_solution_secondary difmap
_audit_creation_method SHELXL-97
_cell_angle_alpha 83.911(2)
_cell_angle_beta 74.683(2)
_cell_angle_gamma 78.905(2)
_cell_formula_units_Z 2
_cell_length_a 9.6221(10)
_cell_length_b 10.1421(11)
_cell_length_c 16.0114(17)
_cell_measurement_temperature 150(2)
_cell_volume 1476.3(3)
_computing_structure_refinement 'SHELXL-97 (Sheldrick, 1997)'
_computing_structure_solution 'SHELXS-97 (Sheldrick, 1990)'
_diffrn_ambient_temperature 150(2)
_diffrn_measured_fraction_theta_full 0.924
_diffrn_measured_fraction_theta_max 0.924
_diffrn_radiation_monochromator graphite
_diffrn_radiation_source 'fine-focus sealed tube'
_diffrn_radiation_type MoK\a
_diffrn_radiation_wavelength 0.71073
_diffrn_reflns_av_R_equivalents 0.0682
_diffrn_reflns_av_sigmaI/netI 0.1158
_diffrn_reflns_limit_h_max 12
_diffrn_reflns_limit_h_min -12
_diffrn_reflns_limit_k_max 13
_diffrn_reflns_limit_k_min -13
_diffrn_reflns_limit_l_max 12
_diffrn_reflns_limit_l_min -20
_diffrn_reflns_number 9919
_diffrn_reflns_theta_full 28.28
_diffrn_reflns_theta_max 28.28
_diffrn_reflns_theta_min 2.05
_exptl_absorpt_coefficient_mu 1.457
_exptl_absorpt_correction_T_max 0.9307
_exptl_absorpt_correction_T_min 0.8446
_exptl_absorpt_correction_type multi-scan
_exptl_crystal_colour green
_exptl_crystal_density_diffrn 1.478
_exptl_crystal_density_method 'not measured'
_exptl_crystal_description needle
_exptl_crystal_F_000 690
_exptl_crystal_size_max 0.12
_exptl_crystal_size_mid 0.06
_exptl_crystal_size_min 0.05
_refine_diff_density_max 0.949
_refine_diff_density_min -0.493
_refine_diff_density_rms 0.113
_refine_ls_extinction_method none
_refine_ls_goodness_of_fit_ref 1.025
_refine_ls_hydrogen_treatment mixed
_refine_ls_matrix_type full
_refine_ls_number_parameters 343
_refine_ls_number_reflns 6786
_refine_ls_number_restraints 0
_refine_ls_restrained_S_all 1.025
_refine_ls_R_factor_all 0.1174
_refine_ls_R_factor_gt 0.0644
_refine_ls_shift/su_max 0.001
_refine_ls_shift/su_mean 0.000
_refine_ls_structure_factor_coef Fsqd
_refine_ls_weighting_details 'calc w=1/[\s^2^(Fo^2^)+(0.0460P)^2^+0.0000P] where P=(Fo^2^+2Fc^2^)/3'
_refine_ls_weighting_scheme calc
_refine_ls_wR_factor_gt 0.1157
_refine_ls_wR_factor_ref 0.1322
_reflns_number_gt 4258
_reflns_number_total 6786
_reflns_threshold_expression >2sigma(I)
_cod_data_source_file ESI.txt
_cod_data_source_block ifn94m
_cod_depositor_comments
;
The following automatic conversions were performed:
'_symmetry_cell_setting' value 'Triclinic' changed to 'triclinic'
according to '/home/saulius/struct/CIF-dictionaries/cif_core.dic'
dictionary named 'cif_core.dic' version 2.4.1 from 2010-06-29.

Automatic conversion script
Id: cif_fix_enum 1527 2010-12-29 10:47:43Z saulius 
;
_cod_original_sg_symbol_H-M P-1
_cod_database_code 7014292

loop_
_symmetry_equiv_pos_as_xyz
'x, y, z'
'-x, -y, -z'

loop_
_atom_site_label
_atom_site_type_symbol
_atom_site_fract_x
_atom_site_fract_y
_atom_site_fract_z
_atom_site_U_iso_or_equiv
_atom_site_adp_type
_atom_site_occupancy
_atom_site_symmetry_multiplicity
_atom_site_calc_flag
_atom_site_refinement_flags
_atom_site_disorder_assembly
_atom_site_disorder_group
Ni1 Ni -0.12623(6) 1.30743(5) 0.27442(4) 0.02827(16) Uani 1 1 d . . .
Ni2 Ni -0.28132(6) 1.21352(5) 0.15884(4) 0.02622(16) Uani 1 1 d . . .
S1 S 0.15509(15) 1.31449(15) -0.00468(10) 0.0538(4) Uani 1 1 d . . .
S2 S 0.17931(14) 0.86651(12) 0.29545(10) 0.0445(3) Uani 1 1 d . . .
O1 O -0.2765(3) 1.1856(3) 0.28532(19) 0.0273(7) Uani 1 1 d . . .
O2 O -0.2789(3) 1.4728(3) 0.2610(2) 0.0316(7) Uani 1 1 d . . .
O3 O -0.4019(3) 1.3997(3) 0.1774(2) 0.0303(7) Uani 1 1 d . . .
O4 O -0.1254(3) 1.0266(3) 0.1459(2) 0.0332(7) Uani 1 1 d . . .
N1 N -0.1791(4) 1.3241(4) 0.4107(3) 0.0346(9) Uani 1 1 d . . .
N2 N 0.0366(4) 1.4283(4) 0.2721(3) 0.0377(10) Uani 1 1 d . . .
N3 N -0.3029(4) 1.2245(4) 0.0287(2) 0.0330(9) Uani 1 1 d . . .
N4 N -0.4563(4) 1.1247(4) 0.1855(3) 0.0307(9) Uani 1 1 d . . .
N5 N -0.0833(4) 1.2906(4) 0.1359(3) 0.0326(9) Uani 1 1 d . . .
N6 N 0.0226(4) 1.1261(4) 0.2775(3) 0.0363(10) Uani 1 1 d . . .
C1 C -0.3904(5) 1.1753(4) 0.3519(3) 0.0297(10) Uani 1 1 d . . .
C2 C -0.5219(5) 1.1415(4) 0.3428(3) 0.0277(10) Uani 1 1 d . . .
C3 C -0.6395(5) 1.1343(4) 0.4157(3) 0.0346(11) Uani 1 1 d . . .
H3A H -0.7259 1.1102 0.4082 0.042 Uiso 1 1 calc R . .
C4 C -0.6356(5) 1.1606(4) 0.4978(3) 0.0382(12) Uani 1 1 d . . .
C5 C -0.4999(5) 1.1841(4) 0.5070(3) 0.0387(12) Uani 1 1 d . . .
H5A H -0.4916 1.1972 0.5633 0.046 Uiso 1 1 calc R . .
C6 C -0.3794(5) 1.1886(4) 0.4379(3) 0.0329(11) Uani 1 1 d . . .
C7 C -0.2328(6) 1.1990(4) 0.4523(3) 0.0410(12) Uani 1 1 d . . .
H7A H -0.2413 1.1965 0.5154 0.049 Uiso 1 1 calc R . .
H7B H -0.1602 1.1202 0.4287 0.049 Uiso 1 1 calc R . .
C8 C -0.0330(6) 1.3294(5) 0.4238(4) 0.0483(14) Uani 1 1 d . . .
H8A H 0.0323 1.2420 0.4106 0.058 Uiso 1 1 calc R . .
H8B H -0.0428 1.3457 0.4851 0.058 Uiso 1 1 calc R . .
C9 C 0.0323(6) 1.4399(5) 0.3657(4) 0.0535(15) Uani 1 1 d . . .
H9A H 0.1330 1.4369 0.3712 0.064 Uiso 1 1 calc R . .
H9B H -0.0259 1.5280 0.3849 0.064 Uiso 1 1 calc R . .
C10 C -0.4558(5) 1.2041(5) 0.0400(3) 0.0388(12) Uani 1 1 d . . .
H10A H -0.4682 1.1817 -0.0160 0.047 Uiso 1 1 calc R . .
H10B H -0.5236 1.2888 0.0575 0.047 Uiso 1 1 calc R . .
C11 C -0.4940(5) 1.0928(5) 0.1077(3) 0.0391(12) Uani 1 1 d . . .
H11A H -0.5996 1.0888 0.1204 0.047 Uiso 1 1 calc R . .
H11B H -0.4375 1.0048 0.0873 0.047 Uiso 1 1 calc R . .
C12 C -0.5424(5) 1.1093(4) 0.2608(3) 0.0330(11) Uani 1 1 d . . .
H12A H -0.6277 1.0734 0.2633 0.040 Uiso 1 1 calc R . .
C13 C -0.2868(6) 1.4449(5) 0.4447(3) 0.0425(13) Uani 1 1 d . . .
H13A H -0.3803 1.4416 0.4308 0.051 Uiso 1 1 calc R . .
H13B H -0.2506 1.5262 0.4136 0.051 Uiso 1 1 calc R . .
C14 C -0.3171(7) 1.4600(6) 0.5420(4) 0.070(2) Uani 1 1 d . . .
H14A H -0.3889 1.5417 0.5580 0.105 Uiso 1 1 calc R . .
H14B H -0.2261 1.4664 0.5566 0.105 Uiso 1 1 calc R . .
H14C H -0.3559 1.3815 0.5738 0.105 Uiso 1 1 calc R . .
C15 C 0.0056(6) 1.5618(5) 0.2278(4) 0.0559(16) Uani 1 1 d . . .
H15A H 0.0816 1.6138 0.2276 0.084 Uiso 1 1 calc R . .
H15B H -0.0899 1.6096 0.2585 0.084 Uiso 1 1 calc R . .
H15C H 0.0044 1.5507 0.1680 0.084 Uiso 1 1 calc R . .
C16 C 0.1864(5) 1.3630(5) 0.2278(4) 0.0511(15) Uani 1 1 d . . .
H16A H 0.2565 1.4214 0.2280 0.077 Uiso 1 1 calc R . .
H16B H 0.1895 1.3480 0.1678 0.077 Uiso 1 1 calc R . .
H16C H 0.2120 1.2765 0.2585 0.077 Uiso 1 1 calc R . .
C17 C -0.2861(6) 1.3574(5) -0.0160(3) 0.0467(14) Uani 1 1 d . . .
H17A H -0.2969 1.3578 -0.0752 0.070 Uiso 1 1 calc R . .
H17B H -0.1890 1.3761 -0.0181 0.070 Uiso 1 1 calc R . .
H17C H -0.3612 1.4268 0.0157 0.070 Uiso 1 1 calc R . .
C18 C -0.1993(6) 1.1206(5) -0.0250(3) 0.0458(13) Uani 1 1 d . . .
H18A H -0.2147 1.1308 -0.0836 0.069 Uiso 1 1 calc R . .
H18B H -0.2155 1.0312 0.0009 0.069 Uiso 1 1 calc R . .
H18C H -0.0989 1.1309 -0.0280 0.069 Uiso 1 1 calc R . .
C19 C -0.7651(6) 1.1588(5) 0.5755(3) 0.0457(13) Uani 1 1 d . . .
H19A H -0.8488 1.1411 0.5570 0.069 Uiso 1 1 calc R . .
H19B H -0.7905 1.2461 0.6016 0.069 Uiso 1 1 calc R . .
H19C H -0.7400 1.0878 0.6182 0.069 Uiso 1 1 calc R . .
C20 C -0.3747(5) 1.4884(4) 0.2184(3) 0.0308(10) Uani 1 1 d . . .
C21 C -0.4662(5) 1.6272(4) 0.2157(3) 0.0418(13) Uani 1 1 d . . .
H21A H -0.4358 1.6867 0.2493 0.063 Uiso 1 1 calc R . .
H21B H -0.5696 1.6213 0.2405 0.063 Uiso 1 1 calc R . .
H21C H -0.4524 1.6634 0.1554 0.063 Uiso 1 1 calc R . .
C22 C 0.0162(5) 1.3001(4) 0.0762(3) 0.0326(11) Uani 1 1 d . . .
C23 C 0.0869(5) 1.0176(4) 0.2842(3) 0.0307(10) Uani 1 1 d . . .
C24 C -0.1674(6) 0.9029(5) 0.1861(3) 0.0440(13) Uani 1 1 d . . .
H24A H -0.0832 0.8299 0.1731 0.066 Uiso 1 1 calc R . .
H24B H -0.2464 0.8835 0.1638 0.066 Uiso 1 1 calc R . .
H24C H -0.2014 0.9104 0.2490 0.066 Uiso 1 1 calc R . .

loop_
_atom_site_aniso_label
_atom_site_aniso_U_11
_atom_site_aniso_U_22
_atom_site_aniso_U_33
_atom_site_aniso_U_23
_atom_site_aniso_U_13
_atom_site_aniso_U_12
Ni1 0.0245(3) 0.0199(3) 0.0446(4) -0.0048(3) -0.0170(3) -0.0005(2)
Ni2 0.0220(3) 0.0248(3) 0.0341(4) -0.0050(2) -0.0093(2) -0.0047(2)
S1 0.0397(8) 0.0663(10) 0.0543(10) -0.0139(8) 0.0035(7) -0.0225(7)
S2 0.0386(7) 0.0248(6) 0.0729(10) -0.0051(6) -0.0235(7) 0.0021(5)
O1 0.0241(16) 0.0288(15) 0.0323(18) -0.0059(13) -0.0109(14) -0.0047(12)
O2 0.0267(17) 0.0262(16) 0.045(2) -0.0077(14) -0.0164(15) 0.0009(13)
O3 0.0265(17) 0.0268(16) 0.041(2) -0.0061(14) -0.0168(14) 0.0004(13)
O4 0.0344(18) 0.0237(16) 0.040(2) -0.0084(14) -0.0071(15) -0.0019(13)
N1 0.036(2) 0.026(2) 0.049(3) -0.0057(18) -0.025(2) -0.0006(16)
N2 0.034(2) 0.0225(19) 0.063(3) -0.0102(19) -0.022(2) -0.0021(16)
N3 0.030(2) 0.036(2) 0.035(2) -0.0039(18) -0.0084(18) -0.0073(17)
N4 0.025(2) 0.032(2) 0.039(2) -0.0046(18) -0.0129(18) -0.0063(16)
N5 0.028(2) 0.026(2) 0.046(3) -0.0028(18) -0.012(2) -0.0062(16)
N6 0.029(2) 0.032(2) 0.053(3) -0.0011(19) -0.020(2) -0.0038(17)
C1 0.031(3) 0.020(2) 0.037(3) -0.0042(19) -0.009(2) 0.0001(18)
C2 0.026(2) 0.023(2) 0.034(3) -0.0016(19) -0.010(2) 0.0010(18)
C3 0.031(3) 0.029(2) 0.042(3) 0.007(2) -0.011(2) -0.003(2)
C4 0.039(3) 0.024(2) 0.044(3) 0.002(2) -0.006(2) 0.003(2)
C5 0.047(3) 0.033(3) 0.033(3) -0.003(2) -0.010(2) 0.000(2)
C6 0.040(3) 0.022(2) 0.038(3) -0.003(2) -0.016(2) -0.002(2)
C7 0.052(3) 0.029(3) 0.046(3) -0.004(2) -0.025(3) 0.002(2)
C8 0.044(3) 0.051(3) 0.059(4) -0.013(3) -0.031(3) 0.001(3)
C9 0.046(3) 0.045(3) 0.082(5) -0.022(3) -0.031(3) -0.009(3)
C10 0.035(3) 0.053(3) 0.034(3) -0.007(2) -0.016(2) -0.010(2)
C11 0.036(3) 0.043(3) 0.046(3) -0.009(2) -0.016(2) -0.016(2)
C12 0.023(2) 0.030(2) 0.049(3) -0.001(2) -0.015(2) -0.0051(19)
C13 0.044(3) 0.034(3) 0.053(3) -0.013(2) -0.022(3) 0.003(2)
C14 0.065(4) 0.073(4) 0.076(5) -0.040(4) -0.039(4) 0.028(3)
C15 0.052(4) 0.026(3) 0.099(5) -0.001(3) -0.033(3) -0.012(2)
C16 0.025(3) 0.044(3) 0.087(5) -0.005(3) -0.019(3) -0.007(2)
C17 0.051(3) 0.058(3) 0.039(3) 0.007(3) -0.020(3) -0.020(3)
C18 0.048(3) 0.052(3) 0.039(3) -0.016(3) -0.009(3) -0.008(3)
C19 0.048(3) 0.037(3) 0.041(3) 0.004(2) 0.004(3) -0.002(2)
C20 0.027(2) 0.026(2) 0.036(3) -0.001(2) -0.006(2) -0.0006(18)
C21 0.042(3) 0.027(2) 0.058(4) -0.009(2) -0.025(3) 0.009(2)
C22 0.029(3) 0.031(2) 0.042(3) -0.007(2) -0.011(2) -0.010(2)
C23 0.025(2) 0.029(2) 0.043(3) -0.003(2) -0.014(2) -0.0053(19)
C24 0.056(3) 0.033(3) 0.046(3) -0.004(2) -0.017(3) -0.005(2)

loop_
_atom_type_symbol
_atom_type_description
_atom_type_scat_dispersion_real
_atom_type_scat_dispersion_imag
_atom_type_scat_source
C C 0.0033 0.0016 'International Tables Vol C Tables 4.2.6.8 and 6.1.1.4'
H H 0.0000 0.0000 'International Tables Vol C Tables 4.2.6.8 and 6.1.1.4'
N N 0.0061 0.0033 'International Tables Vol C Tables 4.2.6.8 and 6.1.1.4'
O O 0.0106 0.0060 'International Tables Vol C Tables 4.2.6.8 and 6.1.1.4'
S S 0.1246 0.1234 'International Tables Vol C Tables 4.2.6.8 and 6.1.1.4'
Ni Ni 0.3393 1.1124 'International Tables Vol C Tables 4.2.6.8 and 6.1.1.4'

loop_
_geom_angle_atom_site_label_1
_geom_angle_atom_site_label_2
_geom_angle_atom_site_label_3
_geom_angle
_geom_angle_site_symmetry_1
_geom_angle_site_symmetry_3
_geom_angle_publ_flag
O1 Ni1 O2 90.40(11) . . ?
O1 Ni1 N6 84.84(13) . . ?
O2 Ni1 N6 173.14(13) . . ?
O1 Ni1 N1 92.08(13) . . ?
O2 Ni1 N1 91.11(13) . . ?
N6 Ni1 N1 93.99(15) . . ?
O1 Ni1 N2 175.48(14) . . ?
O2 Ni1 N2 92.43(13) . . ?
N6 Ni1 N2 92.64(14) . . ?
N1 Ni1 N2 84.34(15) . . ?
O1 Ni1 N5 85.73(13) . . ?
O2 Ni1 N5 87.26(13) . . ?
N6 Ni1 N5 87.47(15) . . ?
N1 Ni1 N5 177.26(14) . . ?
N2 Ni1 N5 97.92(15) . . ?
O1 Ni1 Ni2 42.49(8) . . ?
O2 Ni1 Ni2 77.93(8) . . ?
N6 Ni1 Ni2 95.24(10) . . ?
N1 Ni1 Ni2 132.15(10) . . ?
N2 Ni1 Ni2 141.72(12) . . ?
N5 Ni1 Ni2 45.30(10) . . ?
N4 Ni2 O3 93.40(13) . . ?
N4 Ni2 O1 89.68(14) . . ?
O3 Ni2 O1 91.76(12) . . ?
N4 Ni2 N5 174.21(14) . . ?
O3 Ni2 N5 91.49(13) . . ?
O1 Ni2 N5 87.07(13) . . ?
N4 Ni2 N3 83.68(15) . . ?
O3 Ni2 N3 90.80(13) . . ?
O1 Ni2 N3 173.01(13) . . ?
N5 Ni2 N3 99.36(15) . . ?
N4 Ni2 O4 94.76(13) . . ?
O3 Ni2 O4 170.61(11) . . ?
O1 Ni2 O4 83.65(12) . . ?
N5 Ni2 O4 80.13(13) . . ?
N3 Ni2 O4 94.71(13) . . ?
N4 Ni2 Ni1 131.49(12) . . ?
O3 Ni2 Ni1 81.46(8) . . ?
O1 Ni2 Ni1 42.81(8) . . ?
N5 Ni2 Ni1 46.38(11) . . ?
N3 Ni2 Ni1 144.12(10) . . ?
O4 Ni2 Ni1 89.64(8) . . ?
C1 O1 Ni2 125.8(3) . . ?
C1 O1 Ni1 126.1(3) . . ?
Ni2 O1 Ni1 94.70(12) . . ?
C20 O2 Ni1 128.9(3) . . ?
C20 O3 Ni2 124.7(3) . . ?
C24 O4 Ni2 121.1(3) . . ?
C7 N1 C8 111.5(4) . . ?
C7 N1 C13 110.3(4) . . ?
C8 N1 C13 110.6(4) . . ?
C7 N1 Ni1 107.3(3) . . ?
C8 N1 Ni1 100.8(3) . . ?
C13 N1 Ni1 116.0(3) . . ?
C15 N2 C16 107.9(4) . . ?
C15 N2 C9 111.5(4) . . ?
C16 N2 C9 108.2(4) . . ?
C15 N2 Ni1 111.5(3) . . ?
C16 N2 Ni1 112.2(3) . . ?
C9 N2 Ni1 105.5(3) . . ?
C17 N3 C18 108.4(4) . . ?
C17 N3 C10 108.8(4) . . ?
C18 N3 C10 110.4(4) . . ?
C17 N3 Ni2 112.4(3) . . ?
C18 N3 Ni2 113.4(3) . . ?
C10 N3 Ni2 103.2(3) . . ?
C12 N4 C11 120.3(4) . . ?
C12 N4 Ni2 125.8(3) . . ?
C11 N4 Ni2 113.4(3) . . ?
C22 N5 Ni2 135.4(3) . . ?
C22 N5 Ni1 135.4(3) . . ?
Ni2 N5 Ni1 88.32(15) . . ?
C23 N6 Ni1 170.1(4) . . ?
O1 C1 C2 122.7(4) . . ?
O1 C1 C6 119.7(4) . . ?
C2 C1 C6 117.5(4) . . ?
C3 C2 C1 119.9(4) . . ?
C3 C2 C12 116.5(4) . . ?
C1 C2 C12 123.6(4) . . ?
C4 C3 C2 123.1(4) . . ?
C3 C4 C5 116.3(5) . . ?
C3 C4 C19 122.8(5) . . ?
C5 C4 C19 120.8(5) . . ?
C6 C5 C4 122.9(5) . . ?
C5 C6 C1 119.9(4) . . ?
C5 C6 C7 120.8(5) . . ?
C1 C6 C7 119.3(4) . . ?
N1 C7 C6 112.8(4) . . ?
N1 C8 C9 110.1(4) . . ?
C8 C9 N2 112.3(4) . . ?
N3 C10 C11 111.5(4) . . ?
N4 C11 C10 106.2(4) . . ?
N4 C12 C2 126.3(4) . . ?
N1 C13 C14 115.5(4) . . ?
O2 C20 O3 126.7(4) . . ?
O2 C20 C21 116.6(4) . . ?
O3 C20 C21 116.7(4) . . ?
N5 C22 S1 178.7(4) . . ?
N6 C23 S2 178.4(4) . . ?

loop_
_geom_bond_atom_site_label_1
_geom_bond_atom_site_label_2
_geom_bond_distance
_geom_bond_site_symmetry_2
_geom_bond_publ_flag
Ni1 O1 2.039(3) . ?
Ni1 O2 2.040(3) . ?
Ni1 N6 2.107(4) . ?
Ni1 N1 2.123(4) . ?
Ni1 N2 2.158(4) . ?
Ni1 N5 2.165(4) . ?
Ni1 Ni2 2.9898(8) . ?
Ni2 N4 1.987(4) . ?
Ni2 O3 2.023(3) . ?
Ni2 O1 2.026(3) . ?
Ni2 N5 2.126(4) . ?
Ni2 N3 2.138(4) . ?
Ni2 O4 2.170(3) . ?
S1 C22 1.614(5) . ?
S2 C23 1.635(4) . ?
O1 C1 1.323(5) . ?
O2 C20 1.262(5) . ?
O3 C20 1.271(5) . ?
O4 C24 1.428(5) . ?
N1 C7 1.486(6) . ?
N1 C8 1.487(6) . ?
N1 C13 1.492(6) . ?
N2 C15 1.476(6) . ?
N2 C16 1.488(6) . ?
N2 C9 1.505(6) . ?
N3 C17 1.474(6) . ?
N3 C18 1.475(6) . ?
N3 C10 1.486(5) . ?
N4 C12 1.283(6) . ?
N4 C11 1.469(5) . ?
N5 C22 1.172(6) . ?
N6 C23 1.163(5) . ?
C1 C2 1.419(6) . ?
C1 C6 1.430(6) . ?
C2 C3 1.401(6) . ?
C2 C12 1.458(6) . ?
C3 C4 1.381(6) . ?
C4 C5 1.418(7) . ?
C4 C19 1.511(7) . ?
C5 C6 1.380(7) . ?
C6 C7 1.513(6) . ?
C8 C9 1.503(7) . ?
C10 C11 1.508(6) . ?
C13 C14 1.526(7) . ?
C20 C21 1.513(6) . ?

loop_
_geom_torsion_atom_site_label_1
_geom_torsion_atom_site_label_2
_geom_torsion_atom_site_label_3
_geom_torsion_atom_site_label_4
_geom_torsion
_geom_torsion_site_symmetry_1
_geom_torsion_site_symmetry_2
_geom_torsion_site_symmetry_3
_geom_torsion_site_symmetry_4
_geom_torsion_publ_flag
O1 Ni1 Ni2 N4 15.01(18) . . . . ?
O2 Ni1 Ni2 N4 -89.11(17) . . . . ?
N6 Ni1 Ni2 N4 91.49(18) . . . . ?
N1 Ni1 Ni2 N4 -8.7(2) . . . . ?
N2 Ni1 Ni2 N4 -167.5(2) . . . . ?
N5 Ni1 Ni2 N4 172.69(19) . . . . ?
O1 Ni1 Ni2 O3 101.99(15) . . . . ?
O2 Ni1 Ni2 O3 -2.13(13) . . . . ?
N6 Ni1 Ni2 O3 178.47(14) . . . . ?
N1 Ni1 Ni2 O3 78.26(16) . . . . ?
N2 Ni1 Ni2 O3 -80.54(19) . . . . ?
N5 Ni1 Ni2 O3 -100.34(16) . . . . ?
O2 Ni1 Ni2 O1 -104.12(15) . . . . ?
N6 Ni1 Ni2 O1 76.48(17) . . . . ?
N1 Ni1 Ni2 O1 -23.72(17) . . . . ?
N2 Ni1 Ni2 O1 177.5(2) . . . . ?
N5 Ni1 Ni2 O1 157.68(18) . . . . ?
O1 Ni1 Ni2 N5 -157.68(18) . . . . ?
O2 Ni1 Ni2 N5 98.20(16) . . . . ?
N6 Ni1 Ni2 N5 -81.20(18) . . . . ?
N1 Ni1 Ni2 N5 178.60(19) . . . . ?
N2 Ni1 Ni2 N5 19.8(2) . . . . ?
O1 Ni1 Ni2 N3 -178.6(2) . . . . ?
O2 Ni1 Ni2 N3 77.3(2) . . . . ?
N6 Ni1 Ni2 N3 -102.1(2) . . . . ?
N1 Ni1 Ni2 N3 157.7(2) . . . . ?
N2 Ni1 Ni2 N3 -1.1(2) . . . . ?
N5 Ni1 Ni2 N3 -20.9(2) . . . . ?
O1 Ni1 Ni2 O4 -81.03(15) . . . . ?
O2 Ni1 Ni2 O4 174.85(12) . . . . ?
N6 Ni1 Ni2 O4 -4.55(14) . . . . ?
N1 Ni1 Ni2 O4 -104.75(15) . . . . ?
N2 Ni1 Ni2 O4 96.45(18) . . . . ?
N5 Ni1 Ni2 O4 76.65(16) . . . . ?
N4 Ni2 O1 C1 -26.7(3) . . . . ?
O3 Ni2 O1 C1 66.7(3) . . . . ?
N5 Ni2 O1 C1 158.1(3) . . . . ?
N3 Ni2 O1 C1 -44.8(12) . . . . ?
O4 Ni2 O1 C1 -121.5(3) . . . . ?
Ni1 Ni2 O1 C1 142.1(4) . . . . ?
N4 Ni2 O1 Ni1 -168.81(14) . . . . ?
O3 Ni2 O1 Ni1 -75.42(12) . . . . ?
N5 Ni2 O1 Ni1 15.98(13) . . . . ?
N3 Ni2 O1 Ni1 173.1(11) . . . . ?
O4 Ni2 O1 Ni1 96.37(12) . . . . ?
O2 Ni1 O1 C1 -70.4(3) . . . . ?
N6 Ni1 O1 C1 114.5(3) . . . . ?
N1 Ni1 O1 C1 20.7(3) . . . . ?
N2 Ni1 O1 C1 58.4(19) . . . . ?
N5 Ni1 O1 C1 -157.6(3) . . . . ?
Ni2 Ni1 O1 C1 -141.9(4) . . . . ?
O2 Ni1 O1 Ni2 71.51(13) . . . . ?
N6 Ni1 O1 Ni2 -103.55(15) . . . . ?
N1 Ni1 O1 Ni2 162.63(13) . . . . ?
N2 Ni1 O1 Ni2 -159.7(17) . . . . ?
N5 Ni1 O1 Ni2 -15.71(12) . . . . ?
O1 Ni1 O2 C20 -40.8(4) . . . . ?
N6 Ni1 O2 C20 5.1(14) . . . . ?
N1 Ni1 O2 C20 -132.9(4) . . . . ?
N2 Ni1 O2 C20 142.7(4) . . . . ?
N5 Ni1 O2 C20 44.9(4) . . . . ?
Ni2 Ni1 O2 C20 0.1(4) . . . . ?
N4 Ni2 O3 C20 136.6(4) . . . . ?
O1 Ni2 O3 C20 46.8(4) . . . . ?
N5 Ni2 O3 C20 -40.3(4) . . . . ?
N3 Ni2 O3 C20 -139.7(4) . . . . ?
O4 Ni2 O3 C20 -13.6(10) . . . . ?
Ni1 Ni2 O3 C20 5.2(3) . . . . ?
N4 Ni2 O4 C24 -22.8(3) . . . . ?
O3 Ni2 O4 C24 127.4(8) . . . . ?
O1 Ni2 O4 C24 66.4(3) . . . . ?
N5 Ni2 O4 C24 154.5(3) . . . . ?
N3 Ni2 O4 C24 -106.8(3) . . . . ?
Ni1 Ni2 O4 C24 108.8(3) . . . . ?
O1 Ni1 N1 C7 28.2(3) . . . . ?
O2 Ni1 N1 C7 118.6(3) . . . . ?
N6 Ni1 N1 C7 -56.8(3) . . . . ?
N2 Ni1 N1 C7 -149.1(3) . . . . ?
N5 Ni1 N1 C7 65(3) . . . . ?
Ni2 Ni1 N1 C7 43.9(3) . . . . ?
O1 Ni1 N1 C8 144.9(3) . . . . ?
O2 Ni1 N1 C8 -124.7(3) . . . . ?
N6 Ni1 N1 C8 59.9(3) . . . . ?
N2 Ni1 N1 C8 -32.4(3) . . . . ?
N5 Ni1 N1 C8 -178(76) . . . . ?
Ni2 Ni1 N1 C8 160.6(2) . . . . ?
O1 Ni1 N1 C13 -95.7(3) . . . . ?
O2 Ni1 N1 C13 -5.2(3) . . . . ?
N6 Ni1 N1 C13 179.3(3) . . . . ?
N2 Ni1 N1 C13 87.1(3) . . . . ?
N5 Ni1 N1 C13 -59(3) . . . . ?
Ni2 Ni1 N1 C13 -79.9(3) . . . . ?
O1 Ni1 N2 C15 -152.2(16) . . . . ?
O2 Ni1 N2 C15 -23.5(4) . . . . ?
N6 Ni1 N2 C15 151.8(4) . . . . ?
N1 Ni1 N2 C15 -114.4(4) . . . . ?
N5 Ni1 N2 C15 64.0(4) . . . . ?
Ni2 Ni1 N2 C15 49.9(4) . . . . ?
O1 Ni1 N2 C16 86.5(18) . . . . ?
O2 Ni1 N2 C16 -144.8(3) . . . . ?
N6 Ni1 N2 C16 30.6(3) . . . . ?
N1 Ni1 N2 C16 124.3(3) . . . . ?
N5 Ni1 N2 C16 -57.3(3) . . . . ?
Ni2 Ni1 N2 C16 -71.3(4) . . . . ?
O1 Ni1 N2 C9 -31.1(19) . . . . ?
O2 Ni1 N2 C9 97.6(3) . . . . ?
N6 Ni1 N2 C9 -87.0(3) . . . . ?
N1 Ni1 N2 C9 6.7(3) . . . . ?
N5 Ni1 N2 C9 -174.8(3) . . . . ?
Ni2 Ni1 N2 C9 171.1(2) . . . . ?
N4 Ni2 N3 C17 135.3(3) . . . . ?
O3 Ni2 N3 C17 41.9(3) . . . . ?
O1 Ni2 N3 C17 153.4(10) . . . . ?
N5 Ni2 N3 C17 -49.7(3) . . . . ?
O4 Ni2 N3 C17 -130.4(3) . . . . ?
Ni1 Ni2 N3 C17 -34.5(4) . . . . ?
N4 Ni2 N3 C18 -101.3(3) . . . . ?
O3 Ni2 N3 C18 165.3(3) . . . . ?
O1 Ni2 N3 C18 -83.2(12) . . . . ?
N5 Ni2 N3 C18 73.7(3) . . . . ?
O4 Ni2 N3 C18 -7.1(3) . . . . ?
Ni1 Ni2 N3 C18 88.9(3) . . . . ?
N4 Ni2 N3 C10 18.2(3) . . . . ?
O3 Ni2 N3 C10 -75.1(3) . . . . ?
O1 Ni2 N3 C10 36.4(12) . . . . ?
N5 Ni2 N3 C10 -166.8(3) . . . . ?
O4 Ni2 N3 C10 112.5(3) . . . . ?
Ni1 Ni2 N3 C10 -151.6(2) . . . . ?
O3 Ni2 N4 C12 -72.0(4) . . . . ?
O1 Ni2 N4 C12 19.7(4) . . . . ?
N5 Ni2 N4 C12 75.6(17) . . . . ?
N3 Ni2 N4 C12 -162.4(4) . . . . ?
O4 Ni2 N4 C12 103.4(4) . . . . ?
Ni1 Ni2 N4 C12 9.6(4) . . . . ?
O3 Ni2 N4 C11 99.7(3) . . . . ?
O1 Ni2 N4 C11 -168.6(3) . . . . ?
N5 Ni2 N4 C11 -112.8(16) . . . . ?
N3 Ni2 N4 C11 9.2(3) . . . . ?
O4 Ni2 N4 C11 -85.0(3) . . . . ?
Ni1 Ni2 N4 C11 -178.7(2) . . . . ?
N4 Ni2 N5 C22 98.9(17) . . . . ?
O3 Ni2 N5 C22 -113.5(5) . . . . ?
O1 Ni2 N5 C22 154.9(5) . . . . ?
N3 Ni2 N5 C22 -22.4(5) . . . . ?
O4 Ni2 N5 C22 70.8(5) . . . . ?
Ni1 Ni2 N5 C22 169.8(6) . . . . ?
N4 Ni2 N5 Ni1 -70.9(16) . . . . ?
O3 Ni2 N5 Ni1 76.70(13) . . . . ?
O1 Ni2 N5 Ni1 -14.98(12) . . . . ?
N3 Ni2 N5 Ni1 167.76(13) . . . . ?
O4 Ni2 N5 Ni1 -99.04(13) . . . . ?
O1 Ni1 N5 C22 -154.9(5) . . . . ?
O2 Ni1 N5 C22 114.5(5) . . . . ?
N6 Ni1 N5 C22 -69.9(5) . . . . ?
N1 Ni1 N5 C22 168(3) . . . . ?
N2 Ni1 N5 C22 22.4(5) . . . . ?
Ni2 Ni1 N5 C22 -169.8(6) . . . . ?
O1 Ni1 N5 Ni2 14.91(12) . . . . ?
O2 Ni1 N5 Ni2 -75.70(12) . . . . ?
N6 Ni1 N5 Ni2 99.92(14) . . . . ?
N1 Ni1 N5 Ni2 -22(3) . . . . ?
N2 Ni1 N5 Ni2 -167.77(13) . . . . ?
O1 Ni1 N6 C23 -18(2) . . . . ?
O2 Ni1 N6 C23 -64(3) . . . . ?
N1 Ni1 N6 C23 74(2) . . . . ?
N2 Ni1 N6 C23 158(2) . . . . ?
N5 Ni1 N6 C23 -104(2) . . . . ?
Ni2 Ni1 N6 C23 -59(2) . . . . ?
Ni2 O1 C1 C2 19.8(5) . . . . ?
Ni1 O1 C1 C2 150.5(3) . . . . ?
Ni2 O1 C1 C6 -164.8(3) . . . . ?
Ni1 O1 C1 C6 -34.1(5) . . . . ?
O1 C1 C2 C3 -178.9(4) . . . . ?
C6 C1 C2 C3 5.6(6) . . . . ?
O1 C1 C2 C12 2.9(6) . . . . ?
C6 C1 C2 C12 -172.6(4) . . . . ?
C1 C2 C3 C4 0.9(6) . . . . ?
C12 C2 C3 C4 179.3(4) . . . . ?
C2 C3 C4 C5 -5.6(6) . . . . ?
C2 C3 C4 C19 177.2(4) . . . . ?
C3 C4 C5 C6 3.7(7) . . . . ?
C19 C4 C5 C6 -179.0(4) . . . . ?
C4 C5 C6 C1 2.8(7) . . . . ?
C4 C5 C6 C7 -173.4(4) . . . . ?
O1 C1 C6 C5 177.0(4) . . . . ?
C2 C1 C6 C5 -7.4(6) . . . . ?
O1 C1 C6 C7 -6.7(6) . . . . ?
C2 C1 C6 C7 168.9(4) . . . . ?
C8 N1 C7 C6 -178.3(4) . . . . ?
C13 N1 C7 C6 58.4(5) . . . . ?
Ni1 N1 C7 C6 -68.8(4) . . . . ?
C5 C6 C7 N1 -118.2(5) . . . . ?
C1 C6 C7 N1 65.5(5) . . . . ?
C7 N1 C8 C9 167.8(4) . . . . ?
C13 N1 C8 C9 -69.2(5) . . . . ?
Ni1 N1 C8 C9 54.1(4) . . . . ?
N1 C8 C9 N2 -53.7(6) . . . . ?
C15 N2 C9 C8 142.7(4) . . . . ?
C16 N2 C9 C8 -98.7(5) . . . . ?
Ni1 N2 C9 C8 21.5(5) . . . . ?
C17 N3 C10 C11 -162.6(4) . . . . ?
C18 N3 C10 C11 78.5(5) . . . . ?
Ni2 N3 C10 C11 -43.0(4) . . . . ?
C12 N4 C11 C10 137.8(4) . . . . ?
Ni2 N4 C11 C10 -34.3(4) . . . . ?
N3 C10 C11 N4 52.3(5) . . . . ?
C11 N4 C12 C2 -177.5(4) . . . . ?
Ni2 N4 C12 C2 -6.4(6) . . . . ?
C3 C2 C12 N4 171.3(4) . . . . ?
C1 C2 C12 N4 -10.4(7) . . . . ?
C7 N1 C13 C14 61.2(5) . . . . ?
C8 N1 C13 C14 -62.6(6) . . . . ?
Ni1 N1 C13 C14 -176.6(4) . . . . ?
Ni1 O2 C20 O3 4.0(7) . . . . ?
Ni1 O2 C20 C21 -175.8(3) . . . . ?
Ni2 O3 C20 O2 -7.2(7) . . . . ?
Ni2 O3 C20 C21 172.5(3) . . . . ?
Ni2 N5 C22 S1 -175(100) . . . . ?
Ni1 N5 C22 S1 -10(21) . . . . ?
Ni1 N6 C23 S2 -118(17) . . . . ?
